data_7232500
loop_
_publ_author_name
'Tothadi, Srinu'
'Phadkule, Amala'

_publ_section_title
;
 Does stoichiometry matter? Cocrystals of aliphatic dicarboxylic acids
 with isonicotinamide: odd--even alternation in melting points
;
_journal_issue 15
_journal_name_full CrystEngComm
_journal_page_first 2481
_journal_paper_doi 10.1039/C9CE00299E
_journal_volume 21
_journal_year 2019
_chemical_formula_sum 'C20 H26 N4 O6'
_chemical_formula_weight 418.45
_chemical_name_common 'Suberic acid_isonicotinamide (1:2) cocrystal'
_space_group_crystal_system triclinic
_space_group_IT_number 2
_space_group_name_Hall '-P 1'
_space_group_name_H-M_alt 'P -1'
_symmetry_space_group_name_Hall '-P 1'
_symmetry_space_group_name_H-M 'P -1'
_atom_sites_solution_hydrogens mixed
_audit_creation_method SHELXL-2016/6
_audit_update_record
;
2018-05-28 deposited with the CCDC.    2019-03-18 downloaded from the CCDC.
;
_cell_angle_alpha 96.724(6)
_cell_angle_beta 96.41(2)
_cell_angle_gamma 115.163(15)
_cell_formula_units_Z 2
_cell_length_a 7.690(12)
_cell_length_b 8.987(15)
_cell_length_c 16.77(3)
_cell_measurement_reflns_used 2229
_cell_measurement_temperature 100(2)
_cell_measurement_theta_max 27.5
_cell_measurement_theta_min 3.0
_cell_volume 1025(3)
_computing_structure_refinement 'SHELXL-2016/6 (Sheldrick, 2016)'
_diffrn_ambient_temperature 100(2)
_diffrn_measured_fraction_theta_full 0.998
_diffrn_measured_fraction_theta_max 0.989
_diffrn_measurement_device_type
;
Rigaku Mercury375R (2x2 bin mode)
;
_diffrn_measurement_method 'profile data from \w-scans'
_diffrn_radiation_type MoK\a
_diffrn_radiation_wavelength 0.71073
_diffrn_reflns_av_R_equivalents 0.0586
_diffrn_reflns_av_unetI/netI 0.0886
_diffrn_reflns_Laue_measured_fraction_full 0.998
_diffrn_reflns_Laue_measured_fraction_max 0.989
_diffrn_reflns_limit_h_max 10
_diffrn_reflns_limit_h_min -10
_diffrn_reflns_limit_k_max 11
_diffrn_reflns_limit_k_min -11
_diffrn_reflns_limit_l_max 21
_diffrn_reflns_limit_l_min -21
_diffrn_reflns_number 10848
_diffrn_reflns_point_group_measured_fraction_full 0.998
_diffrn_reflns_point_group_measured_fraction_max 0.989
_diffrn_reflns_theta_full 25.242
_diffrn_reflns_theta_max 27.589
_diffrn_reflns_theta_min 1.243
_exptl_absorpt_coefficient_mu 0.101
_exptl_absorpt_correction_T_max 1.000
_exptl_absorpt_correction_T_min 0.785
_exptl_absorpt_correction_type multi-scan
_exptl_absorpt_process_details 'Jacobson, R. (1998) Private communication'
_exptl_crystal_colour 'colour less'
_exptl_crystal_density_diffrn 1.356
_exptl_crystal_description block
_exptl_crystal_F_000 444
_exptl_crystal_size_max 0.18
_exptl_crystal_size_mid 0.16
_exptl_crystal_size_min 0.12
_refine_diff_density_max 0.370
_refine_diff_density_min -0.255
_refine_diff_density_rms 0.068
_refine_ls_extinction_method none
_refine_ls_goodness_of_fit_ref 1.111
_refine_ls_hydrogen_treatment mixed
_refine_ls_matrix_type full
_refine_ls_number_parameters 295
_refine_ls_number_reflns 4694
_refine_ls_number_restraints 0
_refine_ls_restrained_S_all 1.111
_refine_ls_R_factor_all 0.1018
_refine_ls_R_factor_gt 0.0680
_refine_ls_shift/su_max 0.000
_refine_ls_shift/su_mean 0.000
_refine_ls_structure_factor_coef Fsqd
_refine_ls_weighting_details 'w=1/[\s^2^(Fo^2^)+(0.0805P)^2^+0.2409P] where P=(Fo^2^+2Fc^2^)/3'
_refine_ls_weighting_scheme calc
_refine_ls_wR_factor_gt 0.1654
_refine_ls_wR_factor_ref 0.1971
_reflns_Friedel_coverage 0.000
_reflns_number_gt 3246
_reflns_number_total 4694
_reflns_threshold_expression 'I > 2\s(I)'
_cod_data_source_file c9ce00299e2.cif
_cod_data_source_block shelx2
_cod_depositor_comments
;
The following automatic conversions were performed:

'_exptl_absorpt_correction_type' value 'Multi-scan' changed to
'multi-scan' according to
/home/data/users/saulius/crontab/automatic-downloads/rss-feeds/RSC/lib/dictionaries/cif_core.dic
dictionary named 'cif_core.dic' version 2.4.2 from 2011-04-26.

Automatic conversion script
Id: cif_fix_values 4973 2017-02-22 13:04:09Z antanas 

 Adding full bibliography for 7232497--7232500.cif.
;
_cod_database_code 7232500
_shelx_shelxl_version_number 2016/6
_shelx_space_group_comment
;
The symmetry employed for this shelxl refinement is uniquely defined
by the following loop, which should always be used as a source of
symmetry information in preference to the above space-group names.
They are only intended as comments.
;

loop_
_space_group_symop_operation_xyz
'x, y, z'
'-x, -y, -z'

loop_
_atom_site_label
_atom_site_type_symbol
_atom_site_fract_x
_atom_site_fract_y
_atom_site_fract_z
_atom_site_U_iso_or_equiv
_atom_site_adp_type
_atom_site_occupancy
_atom_site_site_symmetry_order
_atom_site_calc_flag
_atom_site_refinement_flags_posn
_atom_site_refinement_flags_adp
O8 O -0.0031(3) 0.2558(2) 0.19170(10) 0.0360(5) Uani 1 1 d . .
O1 O 2.6036(3) 2.8400(2) 1.18611(10) 0.0350(5) Uani 1 1 d . .
O6 O 0.8617(3) 1.1058(2) 0.47334(10) 0.0339(5) Uani 1 1 d . .
O3 O 1.7431(3) 1.9851(2) 0.90690(10) 0.0417(5) Uani 1 1 d . .
N4 N 2.7158(3) 2.9547(3) 1.07838(14) 0.0309(5) Uani 1 1 d . .
O5 O 0.6920(3) 0.9307(2) 0.55092(11) 0.0406(5) Uani 1 1 d . .
O4 O 1.8861(3) 2.1704(2) 0.82904(12) 0.0434(6) Uani 1 1 d . .
N2 N 0.4354(3) 0.7088(3) 0.42434(13) 0.0306(5) Uani 1 1 d . .
N1 N 2.1319(3) 2.4019(3) 0.95438(12) 0.0305(5) Uani 1 1 d . .
N3 N -0.1126(3) 0.1342(3) 0.29764(14) 0.0293(5) Uani 1 1 d . .
C001 C 0.8386(4) 1.0684(3) 0.54023(14) 0.0265(5) Uani 1 1 d . .
C002 C 1.7606(4) 2.0231(3) 0.84100(14) 0.0278(6) Uani 1 1 d . .
C003 C 0.0041(3) 0.2612(3) 0.26600(14) 0.0249(5) Uani 1 1 d . .
C004 C 1.3871(3) 1.6228(3) 0.68891(14) 0.0251(5) Uani 1 1 d . .
H00A H 1.321352 1.675089 0.658306 0.030 Uiso 1 1 calc R U
H00B H 1.481841 1.611404 0.658215 0.030 Uiso 1 1 calc R U
C005 C 0.1515(3) 0.4167(3) 0.32389(13) 0.0228(5) Uani 1 1 d . .
C006 C 1.4952(4) 1.7373(3) 0.77081(14) 0.0265(5) Uani 1 1 d . .
H00C H 1.401052 1.748657 0.801904 0.032 Uiso 1 1 calc R U
H00D H 1.563018 1.686438 0.801324 0.032 Uiso 1 1 calc R U
C007 C 1.2375(3) 1.4495(3) 0.69573(14) 0.0257(5) Uani 1 1 d . .
H00E H 1.146046 1.460354 0.728620 0.031 Uiso 1 1 calc R U
H00F H 1.303710 1.394080 0.723472 0.031 Uiso 1 1 calc R U
C008 C 2.4321(3) 2.6847(3) 1.05443(13) 0.0242(5) Uani 1 1 d . .
C009 C 0.9715(3) 1.1705(3) 0.61972(14) 0.0258(5) Uani 1 1 d . .
H00G H 1.036790 1.108680 0.641645 0.031 Uiso 1 1 calc R U
H00H H 0.892364 1.184814 0.658347 0.031 Uiso 1 1 calc R U
C010 C 1.6415(4) 1.9095(3) 0.76155(14) 0.0262(5) Uani 1 1 d . .
H01A H 1.729540 1.896865 0.727173 0.031 Uiso 1 1 calc R U
H01B H 1.571808 1.962299 0.733842 0.031 Uiso 1 1 calc R U
C011 C 2.5929(4) 2.8345(3) 1.11155(14) 0.0263(5) Uani 1 1 d . .
C012 C 0.2584(4) 0.5575(3) 0.29196(14) 0.0279(5) Uani 1 1 d . .
H012 H 0.235323 0.556191 0.236184 0.033 Uiso 1 1 calc R U
C013 C 2.3607(4) 2.5310(3) 1.07962(15) 0.0284(6) Uani 1 1 d . .
H013 H 2.411566 2.521274 1.130647 0.034 Uiso 1 1 calc R U
C014 C 2.2134(4) 2.3930(3) 1.02814(15) 0.0306(6) Uani 1 1 d . .
H014 H 2.168750 2.290003 1.044857 0.037 Uiso 1 1 calc R U
C015 C 0.3990(4) 0.6993(3) 0.34380(15) 0.0298(6) Uani 1 1 d . .
H015 H 0.471265 0.791844 0.321625 0.036 Uiso 1 1 calc R U
C016 C 2.2001(4) 2.5514(3) 0.93148(14) 0.0304(6) Uani 1 1 d . .
H016 H 2.143819 2.559016 0.881024 0.037 Uiso 1 1 calc R U
C017 C 1.1247(3) 1.3415(3) 0.61266(14) 0.0245(5) Uani 1 1 d . .
H01C H 1.061624 1.398457 0.584234 0.029 Uiso 1 1 calc R U
H01D H 1.215734 1.327871 0.580356 0.029 Uiso 1 1 calc R U
C018 C 2.3498(4) 2.6952(3) 0.97880(14) 0.0286(6) Uani 1 1 d . .
H018 H 2.394056 2.796349 0.960273 0.034 Uiso 1 1 calc R U
C019 C 0.3303(4) 0.5742(3) 0.45462(15) 0.0343(6) Uani 1 1 d . .
H019 H 0.353507 0.580486 0.510829 0.041 Uiso 1 1 calc R U
C020 C 0.1890(4) 0.4259(3) 0.40755(15) 0.0312(6) Uani 1 1 d . .
H020 H 0.120960 0.334616 0.431407 0.037 Uiso 1 1 calc R U
H4A H 2.808(4) 3.037(4) 1.1131(17) 0.033(8) Uiso 1 1 d . .
H3A H -0.202(4) 0.036(3) 0.2597(17) 0.034(7) Uiso 1 1 d . .
H4B H 2.721(4) 2.953(4) 1.029(2) 0.046(9) Uiso 1 1 d . .
H3B H -0.112(4) 0.136(3) 0.3476(18) 0.037(8) Uiso 1 1 d . .
H5 H 0.612(5) 0.876(4) 0.505(2) 0.057(10) Uiso 1 1 d . .
H4 H 1.952(5) 2.219(4) 0.868(2) 0.062(12) Uiso 1 1 d . .

loop_
_atom_site_aniso_label
_atom_site_aniso_U_11
_atom_site_aniso_U_22
_atom_site_aniso_U_33
_atom_site_aniso_U_23
_atom_site_aniso_U_13
_atom_site_aniso_U_12
O8 0.0408(11) 0.0333(10) 0.0181(9) 0.0004(7) 0.0005(7) 0.0039(9)
O1 0.0421(11) 0.0303(9) 0.0169(9) 0.0019(7) 0.0017(7) 0.0027(8)
O6 0.0352(11) 0.0313(10) 0.0197(9) 0.0036(7) 0.0032(7) 0.0010(8)
O3 0.0478(12) 0.0356(10) 0.0177(9) 0.0031(8) 0.0034(8) -0.0030(9)
N4 0.0325(13) 0.0267(11) 0.0172(11) 0.0010(9) 0.0030(9) -0.0008(10)
O5 0.0406(12) 0.0295(10) 0.0238(10) 0.0021(8) 0.0020(8) -0.0088(9)
O4 0.0431(12) 0.0296(10) 0.0246(10) 0.0005(9) -0.0002(9) -0.0118(9)
N2 0.0266(12) 0.0255(11) 0.0278(11) 0.0033(9) 0.0021(9) 0.0015(9)
N1 0.0289(12) 0.0273(11) 0.0227(11) -0.0007(9) 0.0048(9) 0.0020(9)
N3 0.0324(13) 0.0249(11) 0.0196(11) 0.0017(9) 0.0011(9) 0.0040(10)
C001 0.0253(13) 0.0202(11) 0.0239(12) -0.0012(10) 0.0021(9) 0.0026(10)
C002 0.0258(13) 0.0244(12) 0.0232(12) 0.0025(10) 0.0052(10) 0.0022(10)
C003 0.0258(13) 0.0247(12) 0.0196(12) 0.0013(10) 0.0012(9) 0.0081(10)
C004 0.0246(13) 0.0231(12) 0.0199(12) 0.0015(9) 0.0021(9) 0.0045(10)
C005 0.0196(12) 0.0238(11) 0.0198(11) 0.0019(9) 0.0022(9) 0.0057(10)
C006 0.0253(13) 0.0214(12) 0.0216(12) 0.0020(10) 0.0010(9) 0.0012(10)
C007 0.0241(13) 0.0246(12) 0.0218(12) 0.0003(10) 0.0023(9) 0.0060(10)
C008 0.0247(13) 0.0242(12) 0.0162(11) 0.0000(9) 0.0019(9) 0.0053(10)
C009 0.0273(13) 0.0212(11) 0.0191(11) 0.0018(9) 0.0040(9) 0.0022(10)
C010 0.0270(13) 0.0224(12) 0.0192(12) 0.0020(9) 0.0003(9) 0.0032(10)
C011 0.0270(13) 0.0245(12) 0.0184(12) -0.0004(10) -0.0008(9) 0.0051(10)
C012 0.0314(14) 0.0286(13) 0.0197(12) 0.0045(10) 0.0042(10) 0.0097(11)
C013 0.0303(14) 0.0273(12) 0.0222(12) 0.0040(10) 0.0044(10) 0.0078(11)
C014 0.0363(15) 0.0242(12) 0.0268(13) 0.0058(10) 0.0101(11) 0.0079(11)
C015 0.0295(14) 0.0253(12) 0.0270(13) 0.0065(10) 0.0054(10) 0.0046(11)
C016 0.0303(14) 0.0329(13) 0.0172(12) 0.0031(10) -0.0009(9) 0.0056(11)
C017 0.0225(12) 0.0212(11) 0.0211(12) -0.0001(9) 0.0015(9) 0.0031(10)
C018 0.0306(14) 0.0231(12) 0.0244(12) 0.0049(10) 0.0025(10) 0.0053(10)
C019 0.0315(15) 0.0333(14) 0.0217(12) 0.0012(11) 0.0008(10) 0.0011(12)
C020 0.0296(14) 0.0271(13) 0.0235(13) 0.0051(10) 0.0021(10) 0.0006(11)

loop_
_atom_type_symbol
_atom_type_description
_atom_type_scat_dispersion_real
_atom_type_scat_dispersion_imag
_atom_type_scat_source
C C 0.0033 0.0016 'International Tables Vol C Tables 4.2.6.8 and 6.1.1.4'
H H 0.0000 0.0000 'International Tables Vol C Tables 4.2.6.8 and 6.1.1.4'
N N 0.0061 0.0033 'International Tables Vol C Tables 4.2.6.8 and 6.1.1.4'
O O 0.0106 0.0060 'International Tables Vol C Tables 4.2.6.8 and 6.1.1.4'

loop_
_geom_angle_atom_site_label_1
_geom_angle_atom_site_label_2
_geom_angle_atom_site_label_3
_geom_angle
C015 N2 C019 117.5(2)
C016 N1 C014 117.6(2)
O6 C001 O5 123.0(2)
O6 C001 C009 124.9(2)
O5 C001 C009 112.1(2)
O3 C002 O4 124.1(2)
O3 C002 C010 124.4(2)
O4 C002 C010 111.5(2)
O8 C003 N3 122.7(2)
O8 C003 C005 119.3(2)
N3 C003 C005 118.0(2)
C007 C004 C006 114.1(2)
C020 C005 C012 118.1(2)
C020 C005 C003 123.3(2)
C012 C005 C003 118.6(2)
C010 C006 C004 112.6(2)
C004 C007 C017 112.6(2)
C018 C008 C013 118.8(2)
C018 C008 C011 122.6(2)
C013 C008 C011 118.7(2)
C001 C009 C017 114.3(2)
C002 C010 C006 114.3(2)
O1 C011 N4 123.4(2)
O1 C011 C008 119.1(2)
N4 C011 C008 117.5(2)
C015 C012 C005 119.4(2)
C014 C013 C008 119.3(2)
N1 C014 C013 122.4(2)
N2 C015 C012 122.7(2)
N1 C016 C018 123.6(2)
C009 C017 C007 112.5(2)
C016 C018 C008 118.3(2)
N2 C019 C020 124.0(3)
C019 C020 C005 118.3(2)

loop_
_geom_bond_atom_site_label_1
_geom_bond_atom_site_label_2
_geom_bond_distance
O8 C003 1.235(3)
O1 C011 1.238(3)
O6 C001 1.219(3)
O3 C002 1.199(3)
N4 C011 1.326(3)
O5 C001 1.321(3)
O4 C002 1.320(3)
N2 C015 1.333(4)
N2 C019 1.334(3)
N1 C016 1.340(4)
N1 C014 1.350(4)
N3 C003 1.329(3)
C001 C009 1.508(4)
C002 C010 1.507(4)
C003 C005 1.507(3)
C004 C007 1.519(4)
C004 C006 1.524(4)
C005 C020 1.386(4)
C005 C012 1.392(4)
C006 C010 1.516(4)
C007 C017 1.527(4)
C008 C018 1.385(4)
C008 C013 1.390(4)
C008 C011 1.509(4)
C009 C017 1.516(4)
C012 C015 1.381(4)
C013 C014 1.379(4)
C016 C018 1.384(4)
C019 C020 1.383(4)
